data_7709870
loop_
_publ_author_name
'Esarte Palomero, Orhi'
'Jones, Richard A.'

_publ_section_title
;
 Ferrocene Tethered Boramidinate Frustrated Lewis Pairs: Stepwise Capture
 of CO2 and CO
;
_journal_name_full 'Dalton Transactions'
_journal_paper_doi 10.1039/D2DT00691J
_journal_year 2022
_chemical_formula_moiety 'C44 H28 B2 F20 Fe N4'
_chemical_formula_sum 'C44 H28 B2 F20 Fe N4'
_chemical_formula_weight 1070.17
_space_group_crystal_system orthorhombic
_space_group_IT_number 33
_space_group_name_Hall 'P 2c -2n'
_space_group_name_H-M_alt 'P n a 21'
_atom_sites_solution_hydrogens mixed
_atom_sites_solution_primary dual
_audit_creation_date 2019-03-25
_audit_creation_method
;
Olex2 1.2
(compiled 2018.05.29 svn.r3508 for OlexSys, GUI svn.r5506)
;
_audit_update_record
;
2019-11-30 deposited with the CCDC.	2022-03-18 downloaded from the CCDC.
;
_cell_angle_alpha 90
_cell_angle_beta 90
_cell_angle_gamma 90
_cell_formula_units_Z 4
_cell_length_a 14.5459(3)
_cell_length_b 9.2430(2)
_cell_length_c 32.1160(7)
_cell_measurement_reflns_used 21674
_cell_measurement_temperature 100
_cell_measurement_theta_max 30.3810
_cell_measurement_theta_min 2.1820
_cell_volume 4317.92(16)
_computing_cell_refinement 'CrysAlisPro 1.171.39.46 (Rigaku OD, 2018)'
_computing_data_collection 'CrysAlisPro 1.171.39.46 (Rigaku OD, 2018)'
_computing_data_reduction 'CrysAlisPro 1.171.39.46 (Rigaku OD, 2018)'
_computing_molecular_graphics 'Olex2 (Dolomanov et al., 2009)'
_computing_publication_material 'Olex2 (Dolomanov et al., 2009)'
_computing_structure_refinement 'ShelXL (Sheldrick, 2015)'
_computing_structure_solution 'ShelXT (Sheldrick, 2015)'
_diffrn_ambient_temperature 100
_diffrn_detector 'CCD plate'
_diffrn_measured_fraction_theta_full 1.000
_diffrn_measured_fraction_theta_max 0.955
_diffrn_measurement_details
;
List of Runs (angles in degrees, time in seconds):

  # Type    Start    End  Width  t~exp~   \w     \q     \k     \f   Frames
#--------------------------------------------------------------------------
  1  \w   -110.00  15.00   0.50   50.00    --  -20.00 -60.00   0.00  250
  2  \w   -110.00  15.00   0.50   50.00    --  -20.00 -60.00 120.00  250
  3  \w   -110.00  15.00   0.50   50.00    --  -20.00 -60.00 240.00  250
  4  \w   -110.00  10.00   0.50   50.00    --  -20.00   0.00   0.00  240
  5  \w    -50.00  10.00   0.50   50.00    --  -20.00  60.00   0.00  120
;
_diffrn_measurement_device 'abstract diffractometer'
_diffrn_measurement_device_type 'dtrek-CrysAlisPro-abstract goniometer imported rigaku-d*trek images'
_diffrn_measurement_method '\w scans'
_diffrn_orient_matrix_type 'CrysAlisPro convention (1999,Acta A55,543-557)'
_diffrn_orient_matrix_UB_11 -0.0261480000
_diffrn_orient_matrix_UB_12 0.0642097000
_diffrn_orient_matrix_UB_13 -0.0024031000
_diffrn_orient_matrix_UB_21 0.0242687000
_diffrn_orient_matrix_UB_22 0.0321420000
_diffrn_orient_matrix_UB_23 0.0168001000
_diffrn_orient_matrix_UB_31 0.0332377000
_diffrn_orient_matrix_UB_32 0.0270392000
_diffrn_orient_matrix_UB_33 -0.0141417000
_diffrn_radiation_monochromator graphite
_diffrn_radiation_probe x-ray
_diffrn_radiation_type MoK\a
_diffrn_radiation_wavelength 0.71073
_diffrn_reflns_av_R_equivalents 0.0461
_diffrn_reflns_av_unetI/netI 0.0399
_diffrn_reflns_Laue_measured_fraction_full 1.000
_diffrn_reflns_Laue_measured_fraction_max 0.955
_diffrn_reflns_limit_h_max 16
_diffrn_reflns_limit_h_min -20
_diffrn_reflns_limit_k_max 12
_diffrn_reflns_limit_k_min -13
_diffrn_reflns_limit_l_max 43
_diffrn_reflns_limit_l_min -45
_diffrn_reflns_number 59708
_diffrn_reflns_point_group_measured_fraction_full 1.000
_diffrn_reflns_point_group_measured_fraction_max 0.922
_diffrn_reflns_theta_full 25.242
_diffrn_reflns_theta_max 30.941
_diffrn_reflns_theta_min 2.293
_diffrn_source 'fine-focus sealed X-ray tube'
_diffrn_source_type 'Enhance (Mo) X-ray Source'
_exptl_absorpt_coefficient_mu 0.476
_exptl_absorpt_correction_T_max 1.00000
_exptl_absorpt_correction_T_min 0.64417
_exptl_absorpt_correction_type multi-scan
_exptl_absorpt_process_details
'CrysAlisPro 1.171.39.46 (Rigaku Oxford Diffraction, 2018) Empirical absorption correction using spherical harmonics, implemented in SCALE3 ABSPACK scaling algorithm.'
_exptl_crystal_colour orange
_exptl_crystal_colour_primary orange
_exptl_crystal_density_diffrn 1.646
_exptl_crystal_description prism
_exptl_crystal_F_000 2144
_exptl_crystal_recrystallization_method 'From toluene/pentane mixture at room temperature'
_exptl_crystal_size_max 0.215
_exptl_crystal_size_mid 0.085
_exptl_crystal_size_min 0.079
_refine_diff_density_max 0.357
_refine_diff_density_min -0.362
_refine_diff_density_rms 0.060
_refine_ls_abs_structure_details
;
 Flack x determined using 4090 quotients [(I+)-(I-)]/[(I+)+(I-)]
 (Parsons, Flack and Wagner, Acta Cryst. B69 (2013) 249-259).
;
_refine_ls_abs_structure_Flack -0.007(6)
_refine_ls_extinction_method none
_refine_ls_goodness_of_fit_ref 1.032
_refine_ls_hydrogen_treatment mixed
_refine_ls_matrix_type full
_refine_ls_number_parameters 654
_refine_ls_number_reflns 12625
_refine_ls_number_restraints 1
_refine_ls_restrained_S_all 1.032
_refine_ls_R_factor_all 0.0619
_refine_ls_R_factor_gt 0.0436
_refine_ls_shift/su_max 0.000
_refine_ls_shift/su_mean 0.000
_refine_ls_structure_factor_coef Fsqd
_refine_ls_weighting_details 'w=1/[\s^2^(Fo^2^)+(0.0440P)^2^+1.4817P] where P=(Fo^2^+2Fc^2^)/3'
_refine_ls_weighting_scheme calc
_refine_ls_wR_factor_gt 0.0920
_refine_ls_wR_factor_ref 0.0998
_reflns_Friedel_coverage 0.900
_reflns_Friedel_fraction_full 1.000
_reflns_Friedel_fraction_max 0.888
_reflns_number_gt 10238
_reflns_number_total 12625
_reflns_threshold_expression 'I > 2\s(I)'
_cod_data_source_file d2dt00691j2.cif
_cod_data_source_block oepgfctbupierscabs
_cod_database_code 7709870
_shelx_shelxl_version_number 2017/1
_chemical_oxdiff_formula C44H28B2N4Fe1F20
_shelx_space_group_comment
;
The symmetry employed for this shelxl refinement is uniquely defined
by the following loop, which should always be used as a source of
symmetry information in preference to the above space-group names.
They are only intended as comments.
;
_shelx_estimated_absorpt_t_max 0.963
_shelx_estimated_absorpt_t_min 0.905
_reflns_odcompleteness_completeness 99.94
_reflns_odcompleteness_iscentric 1
_reflns_odcompleteness_theta 26.32
_olex2_refinement_description
;
1. Fixed Uiso
 At 1.2 times of:
  All C(H) groups
 At 1.5 times of:
  All C(H,H,H) groups
2.a Aromatic/amide H refined with riding coordinates:
 C23(H23), C20(H20), C26(H26), C24(H24), C19(H19), C25(H25), C21(H21), C22(H22)
2.b Idealised Me refined as rotating group:
 C4(H4A,H4B,H4C), C31(H31A,H31B,H31C), C3(H3A,H3B,H3C), C30(H30A,H30B,H30C),
 C5(H5A,H5B,H5C), C32(H32A,H32B,H32C)
;
_olex2_exptl_crystal_mounting_method 'Coated in paratone oil and mounted on a nylon loop'
_olex2_submission_special_instructions 'No special instructions were received'
_oxdiff_exptl_absorpt_empirical_details
;
Empirical correction (ABSPACK) includes:
- Absorption correction using spherical harmonics
- Frame scaling
- Detector area scaling
;
_oxdiff_exptl_absorpt_empirical_full_max 1.458
_oxdiff_exptl_absorpt_empirical_full_min 0.718

loop_
_space_group_symop_operation_xyz
'x, y, z'
'-x, -y, z+1/2'
'x+1/2, -y+1/2, z'
'-x+1/2, y+1/2, z+1/2'

loop_
_atom_site_label
_atom_site_type_symbol
_atom_site_fract_x
_atom_site_fract_y
_atom_site_fract_z
_atom_site_U_iso_or_equiv
_atom_site_adp_type
_atom_site_occupancy
_atom_site_site_symmetry_order
_atom_site_calc_flag
_atom_site_refinement_flags_posn
_atom_site_refinement_flags_adp
_atom_site_refinement_flags_occupancy
_atom_site_disorder_assembly
_atom_site_disorder_group
Fe1 Fe 0.41739(3) 0.21160(4) 0.49806(2) 0.01934(9) Uani 1 1 d . . . . .
F1 F 0.16997(15) 0.3553(2) 0.59510(7) 0.0327(5) Uani 1 1 d . . . . .
F16 F 0.47285(14) 0.6964(2) 0.33627(7) 0.0327(5) Uani 1 1 d . . . . .
F6 F 0.36431(15) 0.6402(2) 0.56198(7) 0.0321(5) Uani 1 1 d . . . . .
F18 F 0.79219(16) 0.7430(3) 0.32952(8) 0.0414(6) Uani 1 1 d . . . . .
F20 F 0.66654(15) 0.3467(2) 0.39952(7) 0.0333(5) Uani 1 1 d . . . . .
F11 F 0.27157(15) 0.3689(3) 0.35382(7) 0.0407(6) Uani 1 1 d . . . . .
F10 F 0.56662(15) 0.3619(3) 0.64596(7) 0.0401(6) Uani 1 1 d . . . . .
F5 F 0.36988(15) 0.6667(3) 0.66975(7) 0.0344(5) Uani 1 1 d . . . . .
F2 F 0.02813(15) 0.5157(3) 0.61830(7) 0.0379(6) Uani 1 1 d . . . . .
F17 F 0.62066(17) 0.8429(2) 0.31147(7) 0.0364(5) Uani 1 1 d . . . . .
F8 F 0.68217(19) 0.7111(3) 0.55470(10) 0.0545(8) Uani 1 1 d . . . . .
F4 F 0.22575(17) 0.8186(2) 0.69542(8) 0.0406(6) Uani 1 1 d . . . . .
F12 F 0.12873(17) 0.5017(4) 0.38786(9) 0.0530(8) Uani 1 1 d . . . . .
F3 F 0.05178(17) 0.7433(3) 0.67127(8) 0.0390(6) Uani 1 1 d . . . . .
F15 F 0.47188(16) 0.6511(3) 0.43778(7) 0.0339(5) Uani 1 1 d . . . . .
F19 F 0.81196(15) 0.5006(3) 0.37678(8) 0.0428(6) Uani 1 1 d . . . . .
F14 F 0.3266(2) 0.7759(3) 0.47299(9) 0.0517(7) Uani 1 1 d . . . . .
F7 F 0.5081(2) 0.7735(3) 0.52840(9) 0.0490(7) Uani 1 1 d . . . . .
F13 F 0.1526(2) 0.7048(3) 0.44790(10) 0.0593(9) Uani 1 1 d . . . . .
F9 F 0.70762(16) 0.5068(3) 0.61459(9) 0.0502(7) Uani 1 1 d . . . . .
N2 N 0.3493(2) 0.2703(3) 0.58984(8) 0.0211(6) Uani 1 1 d . . . . .
N3 N 0.4867(2) 0.2773(3) 0.40670(9) 0.0225(6) Uani 1 1 d . . . . .
N1 N 0.3830(2) 0.2738(3) 0.65225(9) 0.0241(6) Uani 1 1 d . . . . .
C27 C 0.5052(2) 0.2387(4) 0.44809(10) 0.0218(6) Uani 1 1 d . . . . .
N4 N 0.4552(2) 0.2913(3) 0.34419(9) 0.0259(6) Uani 1 1 d . . . . .
C12 C 0.4570(2) 0.4929(4) 0.60511(11) 0.0231(7) Uani 1 1 d . . . . .
C6 C 0.2781(2) 0.5009(4) 0.63152(10) 0.0218(7) Uani 1 1 d . . . . .
C44 C 0.6507(3) 0.4686(4) 0.37783(11) 0.0249(7) Uani 1 1 d . . . . .
C39 C 0.5610(2) 0.5116(4) 0.36843(10) 0.0230(7) Uani 1 1 d . . . . .
C23 C 0.5269(2) 0.3396(4) 0.48021(11) 0.0223(7) Uani 1 1 d . . . . .
H23 H 0.526695 0.442005 0.477718 0.027 Uiso 1 1 calc R . . . .
C8 C 0.2122(3) 0.7043(4) 0.67066(12) 0.0287(8) Uani 1 1 d . . . . .
C1 C 0.3640(2) 0.1833(4) 0.62179(11) 0.0225(7) Uani 1 1 d . . . . .
C40 C 0.5556(2) 0.6409(4) 0.34656(10) 0.0245(7) Uani 1 1 d . . . . .
C20 C 0.2934(2) 0.1110(4) 0.48863(10) 0.0256(7) Uani 1 1 d . . . . .
H20 H 0.281134 0.034662 0.469628 0.031 Uiso 1 1 calc R . . . .
C10 C 0.1131(3) 0.5499(4) 0.63209(11) 0.0285(8) Uani 1 1 d . . . . .
C11 C 0.1879(2) 0.4692(4) 0.61972(11) 0.0248(7) Uani 1 1 d . . . . .
C9 C 0.1247(3) 0.6659(4) 0.65838(12) 0.0280(8) Uani 1 1 d . . . . .
C26 C 0.5122(2) 0.0964(4) 0.46434(10) 0.0243(7) Uani 1 1 d . . . . .
H26 H 0.500442 0.008986 0.449745 0.029 Uiso 1 1 calc R . . . .
C13 C 0.4485(3) 0.6003(4) 0.57543(12) 0.0273(7) Uani 1 1 d . . . . .
C37 C 0.2144(3) 0.5370(5) 0.40090(13) 0.0377(10) Uani 1 1 d . . . . .
C15 C 0.6100(3) 0.6400(5) 0.57068(13) 0.0369(10) Uani 1 1 d . . . . .
C33 C 0.3805(2) 0.5022(4) 0.39404(11) 0.0262(7) Uani 1 1 d . . . . .
C43 C 0.7275(2) 0.5462(4) 0.36587(12) 0.0290(8) Uani 1 1 d . . . . .
C38 C 0.2898(3) 0.4687(5) 0.38261(12) 0.0319(9) Uani 1 1 d . . . . .
C18 C 0.3299(2) 0.2365(4) 0.54823(10) 0.0205(6) Uani 1 1 d . . . . .
C42 C 0.7180(3) 0.6699(4) 0.34256(11) 0.0289(8) Uani 1 1 d . . . . .
C7 C 0.2860(2) 0.6222(4) 0.65681(11) 0.0248(7) Uani 1 1 d . . . . .
C34 C 0.3875(3) 0.6079(4) 0.42450(12) 0.0289(8) Uani 1 1 d . . . . .
C17 C 0.5470(3) 0.4642(4) 0.61698(12) 0.0290(8) Uani 1 1 d . . . . .
C24 C 0.5491(3) 0.2587(4) 0.51691(11) 0.0261(7) Uani 1 1 d . . . . .
H24 H 0.566358 0.297729 0.543129 0.031 Uiso 1 1 calc R . . . .
C19 C 0.3226(2) 0.0937(4) 0.53090(11) 0.0239(7) Uani 1 1 d . . . . .
H19 H 0.334787 0.004991 0.544789 0.029 Uiso 1 1 calc R . . . .
C35 C 0.3137(3) 0.6760(5) 0.44350(13) 0.0365(9) Uani 1 1 d . . . . .
C28 C 0.4735(2) 0.1960(4) 0.37348(11) 0.0252(7) Uani 1 1 d . . . . .
C25 C 0.5405(3) 0.1095(4) 0.50700(11) 0.0283(8) Uani 1 1 d . . . . .
H25 H 0.551619 0.031304 0.525527 0.034 Uiso 1 1 calc R . . . .
C41 C 0.6306(3) 0.7195(4) 0.33328(11) 0.0282(8) Uani 1 1 d . . . . .
C14 C 0.5219(3) 0.6726(4) 0.55769(13) 0.0351(9) Uani 1 1 d . . . . .
B1 B 0.3672(3) 0.4034(4) 0.62030(12) 0.0215(7) Uani 1 1 d . . . . .
C16 C 0.6222(3) 0.5361(5) 0.60073(13) 0.0359(9) Uani 1 1 d . . . . .
C29 C 0.4572(3) 0.2698(5) 0.29844(11) 0.0331(9) Uani 1 1 d . . . . .
C36 C 0.2257(3) 0.6379(5) 0.43100(14) 0.0408(11) Uani 1 1 d . . . . .
C2 C 0.3792(3) 0.2407(4) 0.69744(10) 0.0283(8) Uani 1 1 d . . . . .
C4 C 0.4226(4) 0.3657(6) 0.72102(13) 0.0494(13) Uani 1 1 d . . . . .
H4A H 0.486970 0.376311 0.712469 0.074 Uiso 1 1 calc GR . . . .
H4B H 0.419848 0.346330 0.750996 0.074 Uiso 1 1 calc GR . . . .
H4C H 0.389158 0.455157 0.714818 0.074 Uiso 1 1 calc GR . . . .
C21 C 0.2858(2) 0.2611(4) 0.47975(11) 0.0256(7) Uani 1 1 d . . . . .
H21 H 0.268706 0.302352 0.453784 0.031 Uiso 1 1 calc R . . . .
C31 C 0.5575(3) 0.2553(6) 0.28408(13) 0.0434(11) Uani 1 1 d . . . . .
H31A H 0.590449 0.345558 0.289834 0.065 Uiso 1 1 calc GR . . . .
H31B H 0.559094 0.235386 0.254113 0.065 Uiso 1 1 calc GR . . . .
H31C H 0.587000 0.175545 0.299131 0.065 Uiso 1 1 calc GR . . . .
B2 B 0.4704(3) 0.4162(5) 0.37851(13) 0.0240(8) Uani 1 1 d . . . . .
C3 C 0.2790(3) 0.2225(6) 0.71047(13) 0.0495(12) Uani 1 1 d . . . . .
H3A H 0.245884 0.313325 0.705769 0.074 Uiso 1 1 calc GR . . . .
H3B H 0.276173 0.197115 0.740066 0.074 Uiso 1 1 calc GR . . . .
H3C H 0.250725 0.145310 0.693937 0.074 Uiso 1 1 calc GR . . . .
C30 C 0.4036(4) 0.1320(6) 0.28782(13) 0.0475(12) Uani 1 1 d . . . . .
H30A H 0.430175 0.049829 0.302894 0.071 Uiso 1 1 calc GR . . . .
H30B H 0.407147 0.113947 0.257797 0.071 Uiso 1 1 calc GR . . . .
H30C H 0.339109 0.143976 0.295990 0.071 Uiso 1 1 calc GR . . . .
C22 C 0.3085(2) 0.3390(4) 0.51675(10) 0.0218(7) Uani 1 1 d . . . . .
H22 H 0.309107 0.441273 0.519770 0.026 Uiso 1 1 calc R . . . .
C5 C 0.4313(4) 0.1008(6) 0.70569(14) 0.0528(14) Uani 1 1 d . . . . .
H5A H 0.400884 0.020841 0.691114 0.079 Uiso 1 1 calc GR . . . .
H5B H 0.431870 0.081112 0.735670 0.079 Uiso 1 1 calc GR . . . .
H5C H 0.494546 0.110335 0.695589 0.079 Uiso 1 1 calc GR . . . .
C32 C 0.4123(3) 0.4003(6) 0.27834(13) 0.0422(11) Uani 1 1 d . . . . .
H32A H 0.347729 0.405544 0.286842 0.063 Uiso 1 1 calc GR . . . .
H32B H 0.415999 0.391373 0.247980 0.063 Uiso 1 1 calc GR . . . .
H32C H 0.444334 0.488386 0.287207 0.063 Uiso 1 1 calc GR . . . .
H1 H 0.358(3) 0.077(5) 0.6210(14) 0.036(12) Uiso 1 1 d . . . . .
H28 H 0.470(2) 0.085(4) 0.3708(11) 0.013(9) Uiso 1 1 d . . . . .

loop_
_atom_site_aniso_label
_atom_site_aniso_U_11
_atom_site_aniso_U_22
_atom_site_aniso_U_33
_atom_site_aniso_U_23
_atom_site_aniso_U_13
_atom_site_aniso_U_12
Fe1 0.0197(2) 0.02025(18) 0.01807(17) 0.0002(2) 0.00154(17) 0.00073(19)
F1 0.0215(11) 0.0431(13) 0.0336(12) -0.0125(10) -0.0038(9) -0.0046(10)
F16 0.0215(11) 0.0387(12) 0.0379(12) 0.0154(10) -0.0024(9) 0.0024(9)
F6 0.0253(12) 0.0312(12) 0.0399(12) 0.0066(9) -0.0017(9) -0.0020(9)
F18 0.0281(13) 0.0549(16) 0.0412(14) -0.0102(11) 0.0120(10) -0.0213(11)
F20 0.0221(12) 0.0388(12) 0.0391(13) 0.0051(10) -0.0040(9) 0.0073(9)
F11 0.0213(12) 0.0601(16) 0.0407(13) 0.0075(12) -0.0050(9) -0.0108(11)
F10 0.0234(13) 0.0553(15) 0.0417(13) 0.0008(11) -0.0064(9) 0.0093(10)
F5 0.0213(11) 0.0388(12) 0.0430(13) -0.0182(10) 0.0011(9) -0.0040(9)
F2 0.0162(12) 0.0601(16) 0.0376(13) -0.0001(11) -0.0003(9) -0.0006(10)
F17 0.0456(14) 0.0335(12) 0.0302(11) 0.0057(9) 0.0027(10) -0.0111(10)
F8 0.0316(15) 0.0651(18) 0.0668(19) -0.0196(15) 0.0211(13) -0.0262(13)
F4 0.0396(14) 0.0349(12) 0.0473(14) -0.0167(10) 0.0109(11) 0.0035(10)
F12 0.0146(13) 0.082(2) 0.0621(17) 0.0341(15) -0.0008(11) -0.0011(12)
F3 0.0276(13) 0.0489(14) 0.0406(14) 0.0035(11) 0.0123(10) 0.0159(11)
F15 0.0255(12) 0.0372(12) 0.0390(12) -0.0040(10) -0.0003(9) 0.0026(10)
F19 0.0128(11) 0.0616(16) 0.0540(15) -0.0097(12) -0.0038(10) 0.0036(10)
F14 0.0536(18) 0.0447(16) 0.0569(17) -0.0030(13) 0.0138(13) 0.0187(13)
F7 0.0504(17) 0.0405(15) 0.0562(16) 0.0063(13) 0.0107(14) -0.0183(12)
F13 0.0349(15) 0.0658(18) 0.077(2) 0.0265(16) 0.0251(14) 0.0259(13)
F9 0.0138(12) 0.0756(19) 0.0611(17) -0.0221(14) -0.0010(11) -0.0006(11)
N2 0.0183(15) 0.0234(14) 0.0217(14) -0.0009(11) -0.0002(11) 0.0004(11)
N3 0.0206(16) 0.0252(15) 0.0216(13) 0.0008(11) 0.0001(11) 0.0003(11)
N1 0.0237(16) 0.0277(15) 0.0209(14) -0.0007(11) -0.0019(11) 0.0038(12)
C27 0.0188(16) 0.0277(17) 0.0191(15) 0.0027(13) 0.0022(12) 0.0025(13)
N4 0.0234(16) 0.0357(17) 0.0185(14) 0.0027(12) -0.0018(11) -0.0060(12)
C12 0.0192(18) 0.0241(17) 0.0260(17) -0.0073(13) -0.0015(13) -0.0001(13)
C6 0.0184(18) 0.0258(17) 0.0210(15) -0.0001(12) 0.0003(12) -0.0004(12)
C44 0.0225(19) 0.0304(19) 0.0216(16) -0.0008(14) 0.0006(14) 0.0039(14)
C39 0.0194(18) 0.0277(18) 0.0218(16) 0.0007(13) 0.0000(12) -0.0006(13)
C23 0.0201(18) 0.0232(16) 0.0235(16) 0.0017(13) 0.0008(13) -0.0017(13)
C8 0.031(2) 0.0285(18) 0.0269(17) -0.0048(15) 0.0065(14) 0.0006(14)
C1 0.0204(17) 0.0257(17) 0.0213(16) 0.0001(13) -0.0001(13) 0.0013(13)
C40 0.0195(17) 0.0333(19) 0.0207(16) -0.0002(13) -0.0023(12) 0.0005(13)
C20 0.0247(18) 0.0274(17) 0.0246(18) -0.0041(13) 0.0013(13) -0.0078(13)
C10 0.0171(18) 0.044(2) 0.0248(17) 0.0060(15) -0.0018(13) -0.0008(15)
C11 0.0205(18) 0.0296(18) 0.0241(17) -0.0004(14) -0.0030(14) -0.0011(13)
C9 0.0225(19) 0.035(2) 0.0268(17) 0.0062(15) 0.0070(14) 0.0095(15)
C26 0.0230(19) 0.0260(17) 0.0238(17) -0.0016(14) 0.0054(13) 0.0061(14)
C13 0.0197(18) 0.0313(19) 0.0310(18) -0.0071(15) 0.0018(14) -0.0038(14)
C37 0.0150(19) 0.057(3) 0.042(2) 0.028(2) 0.0027(15) 0.0041(16)
C15 0.025(2) 0.045(2) 0.041(2) -0.0192(19) 0.0113(16) -0.0158(17)
C33 0.0181(18) 0.0345(19) 0.0259(17) 0.0117(14) 0.0011(13) -0.0006(14)
C43 0.0141(18) 0.042(2) 0.0312(19) -0.0117(16) 0.0000(13) 0.0011(15)
C38 0.0198(19) 0.045(2) 0.031(2) 0.0163(17) -0.0011(14) -0.0022(16)
C18 0.0168(16) 0.0258(16) 0.0190(15) -0.0017(13) 0.0027(12) -0.0024(12)
C42 0.0210(18) 0.039(2) 0.0272(18) -0.0087(15) 0.0062(14) -0.0118(15)
C7 0.0192(17) 0.0279(17) 0.0273(17) -0.0034(14) 0.0017(13) -0.0022(13)
C34 0.0222(19) 0.0304(19) 0.034(2) 0.0087(15) 0.0024(15) 0.0048(15)
C17 0.0209(19) 0.035(2) 0.0310(19) -0.0088(16) -0.0002(15) 0.0023(15)
C24 0.0186(18) 0.0346(19) 0.0251(17) 0.0003(15) 0.0016(13) 0.0032(14)
C19 0.0241(19) 0.0230(17) 0.0247(17) -0.0014(13) 0.0049(13) -0.0052(13)
C35 0.035(2) 0.037(2) 0.038(2) 0.0114(17) 0.0104(18) 0.0124(17)
C28 0.0229(18) 0.0298(18) 0.0229(16) 0.0002(14) 0.0003(13) -0.0062(14)
C25 0.0248(19) 0.0314(18) 0.0288(19) 0.0057(14) 0.0026(14) 0.0094(14)
C41 0.030(2) 0.031(2) 0.0229(16) 0.0012(15) 0.0016(14) -0.0079(16)
C14 0.035(2) 0.033(2) 0.037(2) -0.0034(16) 0.0083(17) -0.0107(17)
B1 0.0204(19) 0.0246(18) 0.0195(17) -0.0016(15) -0.0007(14) -0.0005(14)
C16 0.0157(19) 0.049(2) 0.043(2) -0.0184(19) 0.0028(16) -0.0004(16)
C29 0.039(2) 0.044(2) 0.0166(16) -0.0001(15) -0.0005(14) -0.0137(17)
C36 0.024(2) 0.046(2) 0.052(3) 0.025(2) 0.0152(18) 0.0151(18)
C2 0.033(2) 0.0355(19) 0.0167(15) -0.0013(14) -0.0008(13) 0.0014(15)
C4 0.073(4) 0.053(3) 0.022(2) -0.0033(19) -0.0081(19) -0.018(2)
C21 0.0179(18) 0.0336(19) 0.0254(17) -0.0010(15) -0.0030(14) -0.0024(14)
C31 0.044(3) 0.061(3) 0.0251(19) -0.0034(19) 0.0096(17) -0.005(2)
B2 0.0175(19) 0.031(2) 0.0234(18) 0.0036(16) -0.0026(14) 0.0003(15)
C3 0.044(3) 0.080(4) 0.024(2) 0.006(2) 0.0048(17) -0.003(2)
C30 0.066(3) 0.054(3) 0.023(2) -0.0008(19) -0.0050(19) -0.025(2)
C22 0.0152(17) 0.0256(17) 0.0246(17) -0.0015(13) -0.0001(13) 0.0030(13)
C5 0.079(4) 0.054(3) 0.025(2) 0.0062(19) -0.004(2) 0.027(3)
C32 0.046(3) 0.058(3) 0.0231(19) 0.0083(19) -0.0060(17) -0.012(2)

loop_
_atom_type_symbol
_atom_type_description
_atom_type_scat_dispersion_real
_atom_type_scat_dispersion_imag
_atom_type_scat_source
C C 0.0033 0.0016 'International Tables Vol C Tables 4.2.6.8 and 6.1.1.4'
H H 0.0000 0.0000 'International Tables Vol C Tables 4.2.6.8 and 6.1.1.4'
B B 0.0013 0.0007 'International Tables Vol C Tables 4.2.6.8 and 6.1.1.4'
F F 0.0171 0.0103 'International Tables Vol C Tables 4.2.6.8 and 6.1.1.4'
Fe Fe 0.3463 0.8444 'International Tables Vol C Tables 4.2.6.8 and 6.1.1.4'
N N 0.0061 0.0033 'International Tables Vol C Tables 4.2.6.8 and 6.1.1.4'

loop_
_geom_angle_atom_site_label_1
_geom_angle_atom_site_label_2
_geom_angle_atom_site_label_3
_geom_angle
_geom_angle_site_symmetry_1
_geom_angle_site_symmetry_3
_geom_angle_publ_flag
C23 Fe1 C27 40.38(14) . . ?
C23 Fe1 C18 128.87(14) . . ?
C20 Fe1 C27 118.92(14) . . ?
C20 Fe1 C23 153.72(14) . . ?
C20 Fe1 C26 106.14(15) . . ?
C20 Fe1 C18 67.94(13) . . ?
C20 Fe1 C24 163.47(15) . . ?
C20 Fe1 C21 40.49(14) . . ?
C20 Fe1 C22 68.08(14) . . ?
C26 Fe1 C27 40.29(14) . . ?
C26 Fe1 C23 68.41(15) . . ?
C26 Fe1 C18 152.09(14) . . ?
C26 Fe1 C24 68.82(15) . . ?
C26 Fe1 C21 126.23(15) . . ?
C26 Fe1 C22 165.02(14) . . ?
C18 Fe1 C27 166.63(11) . . ?
C24 Fe1 C27 68.11(14) . . ?
C24 Fe1 C23 40.69(13) . . ?
C24 Fe1 C18 108.69(14) . . ?
C24 Fe1 C22 120.59(14) . . ?
C19 Fe1 C27 151.63(14) . . ?
C19 Fe1 C23 165.06(14) . . ?
C19 Fe1 C20 40.86(14) . . ?
C19 Fe1 C26 116.62(12) . . ?
C19 Fe1 C18 40.87(13) . . ?
C19 Fe1 C24 126.00(15) . . ?
C19 Fe1 C21 68.84(15) . . ?
C19 Fe1 C22 68.74(14) . . ?
C25 Fe1 C27 67.89(14) . . ?
C25 Fe1 C23 68.16(15) . . ?
C25 Fe1 C20 125.55(13) . . ?
C25 Fe1 C26 41.03(14) . . ?
C25 Fe1 C18 118.78(14) . . ?
C25 Fe1 C24 40.56(15) . . ?
C25 Fe1 C19 105.75(15) . . ?
C25 Fe1 C21 163.59(15) . . ?
C25 Fe1 C22 153.53(14) . . ?
C21 Fe1 C27 109.06(14) . . ?
C21 Fe1 C23 120.76(14) . . ?
C21 Fe1 C18 67.96(14) . . ?
C21 Fe1 C24 154.89(13) . . ?
C21 Fe1 C22 40.60(13) . . ?
C22 Fe1 C27 129.15(14) . . ?
C22 Fe1 C23 110.23(12) . . ?
C22 Fe1 C18 40.24(13) . . ?
C1 N2 C18 129.6(3) . . ?
C1 N2 B1 88.1(3) . . ?
C18 N2 B1 142.2(3) . . ?
C27 N3 B2 140.8(3) . . ?
C28 N3 C27 130.5(3) . . ?
C28 N3 B2 88.7(3) . . ?
C1 N1 B1 88.2(3) . . ?
C1 N1 C2 126.0(3) . . ?
C2 N1 B1 141.1(3) . . ?
N3 C27 Fe1 130.4(2) . . ?
N3 C27 C23 124.1(3) . . ?
N3 C27 C26 126.8(3) . . ?
C23 C27 Fe1 69.78(19) . . ?
C26 C27 Fe1 69.30(19) . . ?
C26 C27 C23 108.9(3) . . ?
C28 N4 C29 127.9(3) . . ?
C28 N4 B2 87.9(3) . . ?
C29 N4 B2 140.5(3) . . ?
C13 C12 C17 114.2(3) . . ?
C13 C12 B1 120.1(3) . . ?
C17 C12 B1 125.4(3) . . ?
C11 C6 B1 125.1(3) . . ?
C7 C6 C11 113.9(3) . . ?
C7 C6 B1 120.9(3) . . ?
F20 C44 C39 120.7(3) . . ?
F20 C44 C43 116.1(3) . . ?
C43 C44 C39 123.2(3) . . ?
C44 C39 B2 124.2(3) . . ?
C40 C39 C44 114.1(3) . . ?
C40 C39 B2 121.5(3) . . ?
Fe1 C23 H23 126.3 . . ?
C27 C23 Fe1 69.84(19) . . ?
C27 C23 H23 126.2 . . ?
C27 C23 C24 107.7(3) . . ?
C24 C23 Fe1 69.3(2) . . ?
C24 C23 H23 126.2 . . ?
F4 C8 C9 120.6(3) . . ?
F4 C8 C7 120.5(3) . . ?
C9 C8 C7 118.8(3) . . ?
N2 C1 B1 51.5(2) . . ?
N2 C1 H1 125(3) . . ?
N1 C1 N2 103.0(3) . . ?
N1 C1 B1 51.5(2) . . ?
N1 C1 H1 132(3) . . ?
B1 C1 H1 175(3) . . ?
F16 C40 C39 120.2(3) . . ?
F16 C40 C41 115.5(3) . . ?
C41 C40 C39 124.4(3) . . ?
Fe1 C20 H20 126.7 . . ?
C19 C20 Fe1 69.5(2) . . ?
C19 C20 H20 125.6 . . ?
C21 C20 Fe1 69.8(2) . . ?
C21 C20 H20 125.6 . . ?
C21 C20 C19 108.8(3) . . ?
F2 C10 C11 120.1(3) . . ?
F2 C10 C9 119.8(3) . . ?
C9 C10 C11 120.1(3) . . ?
F1 C11 C6 120.4(3) . . ?
F1 C11 C10 116.2(3) . . ?
C10 C11 C6 123.4(3) . . ?
F3 C9 C8 120.2(4) . . ?
F3 C9 C10 120.4(4) . . ?
C10 C9 C8 119.3(3) . . ?
Fe1 C26 H26 125.5 . . ?
C27 C26 Fe1 70.41(19) . . ?
C27 C26 H26 126.5 . . ?
C27 C26 C25 107.1(3) . . ?
C25 C26 Fe1 69.22(19) . . ?
C25 C26 H26 126.5 . . ?
F6 C13 C12 119.9(3) . . ?
F6 C13 C14 115.9(4) . . ?
C14 C13 C12 124.2(4) . . ?
F12 C37 C38 119.0(4) . . ?
C36 C37 F12 119.9(4) . . ?
C36 C37 C38 121.2(4) . . ?
F8 C15 C14 120.3(4) . . ?
F8 C15 C16 120.7(4) . . ?
C16 C15 C14 119.0(4) . . ?
C38 C33 B2 125.0(4) . . ?
C34 C33 C38 114.1(4) . . ?
C34 C33 B2 120.5(3) . . ?
F19 C43 C44 120.2(4) . . ?
F19 C43 C42 119.7(3) . . ?
C42 C43 C44 120.1(3) . . ?
F11 C38 C37 116.7(3) . . ?
F11 C38 C33 121.4(4) . . ?
C37 C38 C33 121.9(4) . . ?
N2 C18 Fe1 130.2(2) . . ?
N2 C18 C19 126.1(3) . . ?
N2 C18 C22 125.1(3) . . ?
C19 C18 Fe1 68.96(19) . . ?
C22 C18 Fe1 69.79(19) . . ?
C22 C18 C19 108.7(3) . . ?
F18 C42 C43 120.6(4) . . ?
F18 C42 C41 120.4(4) . . ?
C43 C42 C41 119.1(3) . . ?
F5 C7 C6 120.0(3) . . ?
F5 C7 C8 115.7(3) . . ?
C8 C7 C6 124.3(3) . . ?
F15 C34 C33 119.7(3) . . ?
F15 C34 C35 115.3(4) . . ?
C33 C34 C35 125.0(4) . . ?
F10 C17 C12 121.3(3) . . ?
F10 C17 C16 115.3(3) . . ?
C16 C17 C12 123.4(4) . . ?
Fe1 C24 H24 126.0 . . ?
C23 C24 Fe1 70.0(2) . . ?
C23 C24 H24 126.2 . . ?
C25 C24 Fe1 69.3(2) . . ?
C25 C24 C23 107.6(3) . . ?
C25 C24 H24 126.2 . . ?
Fe1 C19 H19 125.1 . . ?
C20 C19 Fe1 69.6(2) . . ?
C20 C19 C18 106.7(3) . . ?
C20 C19 H19 126.7 . . ?
C18 C19 Fe1 70.17(19) . . ?
C18 C19 H19 126.7 . . ?
F14 C35 C34 121.1(4) . . ?
F14 C35 C36 120.7(4) . . ?
C34 C35 C36 118.2(4) . . ?
N3 C28 B2 51.1(2) . . ?
N3 C28 H28 130(2) . . ?
N4 C28 N3 103.1(3) . . ?
N4 C28 B2 52.1(2) . . ?
N4 C28 H28 126.6(19) . . ?
B2 C28 H28 176(2) . . ?
Fe1 C25 H25 126.0 . . ?
C26 C25 Fe1 69.8(2) . . ?
C26 C25 H25 125.7 . . ?
C24 C25 Fe1 70.1(2) . . ?
C24 C25 C26 108.7(3) . . ?
C24 C25 H25 125.7 . . ?
F17 C41 C40 121.5(3) . . ?
F17 C41 C42 119.4(3) . . ?
C40 C41 C42 119.1(3) . . ?
F7 C14 C13 120.7(4) . . ?
F7 C14 C15 120.2(4) . . ?
C15 C14 C13 119.1(4) . . ?
N2 B1 N1 80.7(2) . . ?
N2 B1 C12 109.9(3) . . ?
N2 B1 C6 115.9(3) . . ?
N2 B1 C1 40.45(17) . . ?
N1 B1 C12 117.4(3) . . ?
N1 B1 C6 113.0(3) . . ?
N1 B1 C1 40.26(17) . . ?
C12 B1 C1 122.4(3) . . ?
C6 B1 C12 115.3(3) . . ?
C6 B1 C1 122.2(3) . . ?
F9 C16 C15 119.5(4) . . ?
F9 C16 C17 120.6(4) . . ?
C15 C16 C17 120.0(4) . . ?
N4 C29 C31 109.1(3) . . ?
N4 C29 C30 108.8(3) . . ?
N4 C29 C32 107.9(3) . . ?
C30 C29 C31 110.1(4) . . ?
C32 C29 C31 110.5(3) . . ?
C32 C29 C30 110.4(4) . . ?
F13 C36 C37 120.6(4) . . ?
F13 C36 C35 119.7(4) . . ?
C37 C36 C35 119.6(4) . . ?
N1 C2 C4 108.4(3) . . ?
N1 C2 C3 109.1(3) . . ?
N1 C2 C5 109.1(3) . . ?
C4 C2 C3 110.2(4) . . ?
C4 C2 C5 110.6(4) . . ?
C5 C2 C3 109.5(4) . . ?
C2 C4 H4A 109.5 . . ?
C2 C4 H4B 109.5 . . ?
C2 C4 H4C 109.5 . . ?
H4A C4 H4B 109.5 . . ?
H4A C4 H4C 109.5 . . ?
H4B C4 H4C 109.5 . . ?
Fe1 C21 H21 125.8 . . ?
C20 C21 Fe1 69.7(2) . . ?
C20 C21 H21 126.0 . . ?
C20 C21 C22 107.9(3) . . ?
C22 C21 Fe1 70.06(19) . . ?
C22 C21 H21 126.0 . . ?
C29 C31 H31A 109.5 . . ?
C29 C31 H31B 109.5 . . ?
C29 C31 H31C 109.5 . . ?
H31A C31 H31B 109.5 . . ?
H31A C31 H31C 109.5 . . ?
H31B C31 H31C 109.5 . . ?
N3 B2 N4 80.3(2) . . ?
N3 B2 C39 115.6(3) . . ?
N3 B2 C33 110.1(3) . . ?
N3 B2 C28 40.22(18) . . ?
N4 B2 C39 111.4(3) . . ?
N4 B2 C28 40.09(18) . . ?
C39 B2 C28 120.6(3) . . ?
C33 B2 N4 117.0(3) . . ?
C33 B2 C39 117.0(3) . . ?
C33 B2 C28 122.4(3) . . ?
C2 C3 H3A 109.5 . . ?
C2 C3 H3B 109.5 . . ?
C2 C3 H3C 109.5 . . ?
H3A C3 H3B 109.5 . . ?
H3A C3 H3C 109.5 . . ?
H3B C3 H3C 109.5 . . ?
C29 C30 H30A 109.5 . . ?
C29 C30 H30B 109.5 . . ?
C29 C30 H30C 109.5 . . ?
H30A C30 H30B 109.5 . . ?
H30A C30 H30C 109.5 . . ?
H30B C30 H30C 109.5 . . ?
Fe1 C22 H22 126.2 . . ?
C18 C22 Fe1 69.98(19) . . ?
C18 C22 C21 107.9(3) . . ?
C18 C22 H22 126.1 . . ?
C21 C22 Fe1 69.3(2) . . ?
C21 C22 H22 126.1 . . ?
C2 C5 H5A 109.5 . . ?
C2 C5 H5B 109.5 . . ?
C2 C5 H5C 109.5 . . ?
H5A C5 H5B 109.5 . . ?
H5A C5 H5C 109.5 . . ?
H5B C5 H5C 109.5 . . ?
C29 C32 H32A 109.5 . . ?
C29 C32 H32B 109.5 . . ?
C29 C32 H32C 109.5 . . ?
H32A C32 H32B 109.5 . . ?
H32A C32 H32C 109.5 . . ?
H32B C32 H32C 109.5 . . ?

loop_
_geom_bond_atom_site_label_1
_geom_bond_atom_site_label_2
_geom_bond_distance
_geom_bond_site_symmetry_2
_geom_bond_publ_flag
Fe1 C27 2.066(3) . ?
Fe1 C23 2.065(3) . ?
Fe1 C20 2.051(3) . ?
Fe1 C26 2.051(3) . ?
Fe1 C18 2.066(3) . ?
Fe1 C24 2.055(4) . ?
Fe1 C19 2.049(3) . ?
Fe1 C25 2.044(4) . ?
Fe1 C21 2.054(4) . ?
Fe1 C22 2.063(3) . ?
F1 C11 1.343(4) . ?
F16 C40 1.349(4) . ?
F6 C13 1.350(4) . ?
F18 C42 1.340(4) . ?
F20 C44 1.345(4) . ?
F11 C38 1.333(5) . ?
F10 C17 1.357(5) . ?
F5 C7 1.353(4) . ?
F2 C10 1.350(4) . ?
F17 C41 1.346(4) . ?
F8 C15 1.341(5) . ?
F4 C8 1.337(4) . ?
F12 C37 1.354(5) . ?
F3 C9 1.344(4) . ?
F15 C34 1.359(5) . ?
F19 C43 1.345(4) . ?
F14 C35 1.336(5) . ?
F7 C14 1.340(5) . ?
F13 C36 1.344(5) . ?
F9 C16 1.347(5) . ?
N2 C1 1.321(4) . ?
N2 C18 1.401(4) . ?
N2 B1 1.593(5) . ?
N3 C27 1.403(4) . ?
N3 C28 1.319(5) . ?
N3 B2 1.588(5) . ?
N1 C1 1.316(5) . ?
N1 B1 1.595(5) . ?
N1 C2 1.484(4) . ?
C27 C23 1.426(5) . ?
C27 C26 1.418(5) . ?
N4 C28 1.316(5) . ?
N4 C29 1.483(4) . ?
N4 B2 1.611(5) . ?
C12 C13 1.382(5) . ?
C12 C17 1.390(5) . ?
C12 B1 1.621(5) . ?
C6 C11 1.396(5) . ?
C6 C7 1.389(5) . ?
C6 B1 1.619(5) . ?
C44 C39 1.396(5) . ?
C44 C43 1.382(5) . ?
C39 C40 1.389(5) . ?
C39 B2 1.619(5) . ?
C23 H23 0.9500 . ?
C23 C24 1.433(5) . ?
C8 C9 1.379(6) . ?
C8 C7 1.388(5) . ?
C1 B1 2.036(5) . ?
C1 H1 0.99(4) . ?
C40 C41 1.379(5) . ?
C20 H20 0.9500 . ?
C20 C19 1.431(5) . ?
C20 C21 1.421(5) . ?
C10 C11 1.378(5) . ?
C10 C9 1.375(6) . ?
C26 H26 0.9500 . ?
C26 C25 1.435(5) . ?
C13 C14 1.382(5) . ?
C37 C38 1.395(6) . ?
C37 C36 1.353(7) . ?
C15 C14 1.381(6) . ?
C15 C16 1.373(6) . ?
C33 C38 1.405(5) . ?
C33 C34 1.386(6) . ?
C33 B2 1.609(6) . ?
C43 C42 1.373(6) . ?
C18 C19 1.437(5) . ?
C18 C22 1.420(5) . ?
C42 C41 1.383(6) . ?
C34 C35 1.387(6) . ?
C17 C16 1.381(6) . ?
C24 H24 0.9500 . ?
C24 C25 1.421(5) . ?
C19 H19 0.9500 . ?
C35 C36 1.387(6) . ?
C28 B2 2.042(6) . ?
C28 H28 1.03(4) . ?
C25 H25 0.9500 . ?
C29 C31 1.537(6) . ?
C29 C30 1.532(6) . ?
C29 C32 1.516(6) . ?
C2 C4 1.519(6) . ?
C2 C3 1.525(6) . ?
C2 C5 1.522(6) . ?
C4 H4A 0.9800 . ?
C4 H4B 0.9800 . ?
C4 H4C 0.9800 . ?
C21 H21 0.9500 . ?
C21 C22 1.428(5) . ?
C31 H31A 0.9800 . ?
C31 H31B 0.9800 . ?
C31 H31C 0.9800 . ?
C3 H3A 0.9800 . ?
C3 H3B 0.9800 . ?
C3 H3C 0.9800 . ?
C30 H30A 0.9800 . ?
C30 H30B 0.9800 . ?
C30 H30C 0.9800 . ?
C22 H22 0.9500 . ?
C5 H5A 0.9800 . ?
C5 H5B 0.9800 . ?
C5 H5C 0.9800 . ?
C32 H32A 0.9800 . ?
C32 H32B 0.9800 . ?
C32 H32C 0.9800 . ?
